data_4024530
loop_
_publ_author_name
'Andreas A. Grauer'
'Chiara Cabrele'
'Manfred Zabel'
'Burkhard K\"onig'

_publ_section_title
;
Stable Right- and Left-Handed Peptide Helices containing
C\a-Tetrasubstituted \a-Amino Acids
;
_journal_name_full 'Journal of Organic Chemistry'
_journal_page_first 3718
_journal_page_last 3726
_journal_paper_doi 10.1021/jo900222g
_journal_volume 74
_journal_year 2009
_chemical_absolute_configuration ad
_chemical_compound_source 'see text'
_chemical_formula_moiety 'C22 H31 Br N2 O6'
_chemical_formula_sum 'C22 H31 Br N2 O6'
_chemical_formula_weight 499.39
_chemical_name_systematic ?
_space_group_IT_number 5
_symmetry_cell_setting monoclinic
_symmetry_Int_Tables_number 5
_symmetry_space_group_name_Hall 'C 2y'
_symmetry_space_group_name_H-M 'C 1 2 1'
_atom_sites_solution_hydrogens geom
_atom_sites_solution_primary direct
_atom_sites_solution_secondary difmap
_audit_creation_date 'Oct 27 09:39:38 2008'
_audit_creation_method 'PLATON <TABLE ACC> option'
_cell_angle_alpha 90
_cell_angle_beta 106.886(3)
_cell_angle_gamma 90
_cell_formula_units_Z 4
_cell_length_a 19.0053(5)
_cell_length_b 6.12864(16)
_cell_length_c 20.6060(7)
_cell_measurement_reflns_used 6931
_cell_measurement_temperature 123
_cell_measurement_theta_max 66.5017
_cell_measurement_theta_min 2.2382
_cell_volume 2296.64(12)
_computing_cell_refinement
;
CrysAlis RED, Oxford Diffraction Ltd.,
Version 1.171.32.30 (release 18-06-2008 CrysAlis171 .NET)
;
_computing_data_collection
;
CrysAlis CCD, Oxford Diffraction Ltd.,
Version 1.171.32.30 (release 18-06-2008 CrysAlis171 .NET)
;
_computing_data_reduction
;
CrysAlis RED, Oxford Diffraction Ltd.,
Version 1.171.32.30 (release 18-06-2008 CrysAlis171 .NET)
;
_computing_molecular_graphics 'PLATON (Spek, 1990)'
_computing_publication_material 'PLATON (Spek, 2003)'
_computing_structure_refinement 'SHELXL-97 (Sheldrick, 1997)'
_computing_structure_solution 'SIR-97 (Altomare, 1999)'
_diffrn_ambient_temperature 123
_diffrn_detector_area_resol_mean 10.5431
_diffrn_measured_fraction_theta_full 0.983
_diffrn_measured_fraction_theta_max 0.984
_diffrn_measurement_details
;
  1 omega  -16.00   86.00   1.0000    1.5000
omega____ theta____ kappa____ phi______ omega'___ theta'___ frames
    -       11.6137   45.0000   30.0000    0.0000    0.0000 102

  2 omega   31.00   91.00   1.0000    1.5000
omega____ theta____ kappa____ phi______ omega'___ theta'___ frames
    -       11.6137   25.0000  113.0000    0.0000    0.0000 60

  3 omega  -55.00   39.00   1.0000    1.5000
omega____ theta____ kappa____ phi______ omega'___ theta'___ frames
    -       11.6137  -45.0000    0.0000    0.0000    0.0000 94

  4 omega   32.00   75.00   1.0000    1.5000
omega____ theta____ kappa____ phi______ omega'___ theta'___ frames
    -       11.6137   77.0000  120.0000    0.0000    0.0000 43

  5 omega  -21.00    5.00   1.0000    1.5000
omega____ theta____ kappa____ phi______ omega'___ theta'___ frames
    -       11.6137   98.0000  264.0000    0.0000    0.0000 26

  6 omega   19.00   46.00   1.0000    1.5000
omega____ theta____ kappa____ phi______ omega'___ theta'___ frames
    -       11.6137  -98.0000  275.0000    0.0000    0.0000 27

  7 omega -115.00  -62.00   1.0000    1.5000
omega____ theta____ kappa____ phi______ omega'___ theta'___ frames
    -      -90.0000  -45.0000   90.0000    0.0000    0.0000 53

  8 omega -113.00  -58.00   1.0000    1.5000
omega____ theta____ kappa____ phi______ omega'___ theta'___ frames
    -      -90.0000  -68.0000    8.0000    0.0000    0.0000 55

  9 omega -114.00  -57.00   1.0000    1.5000
omega____ theta____ kappa____ phi______ omega'___ theta'___ frames
    -      -90.0000  -73.0000  333.0000    0.0000    0.0000 57

 10 omega -114.00  -60.00   1.0000    1.5000
omega____ theta____ kappa____ phi______ omega'___ theta'___ frames
    -      -90.0000  -69.0000  358.0000    0.0000    0.0000 54

 11 omega -118.00  -64.00   1.0000    1.5000
omega____ theta____ kappa____ phi______ omega'___ theta'___ frames
    -      -90.0000   45.0000  270.0000    0.0000    0.0000 54

 12 omega -119.00  -65.00   1.0000    1.5000
omega____ theta____ kappa____ phi______ omega'___ theta'___ frames
    -      -90.0000  122.0000  251.0000    0.0000    0.0000 54

 13 omega -114.00  -60.00   1.0000    1.5000
omega____ theta____ kappa____ phi______ omega'___ theta'___ frames
    -      -90.0000  -77.0000    0.0000    0.0000    0.0000 54

 14 omega -114.00  -56.00   1.0000    1.5000
omega____ theta____ kappa____ phi______ omega'___ theta'___ frames
    -      -90.0000  -77.0000   30.0000    0.0000    0.0000 58

 15 omega -173.00 -142.00   1.0000    1.5000
omega____ theta____ kappa____ phi______ omega'___ theta'___ frames
    -      -90.0000  -98.0000  275.0000    0.0000    0.0000 31

 16 omega -115.00  -65.00   1.0000    1.5000
omega____ theta____ kappa____ phi______ omega'___ theta'___ frames
    -      -90.0000  -45.0000   51.0000    0.0000    0.0000 50

 17 omega -115.00  -64.00   1.0000    1.5000
omega____ theta____ kappa____ phi______ omega'___ theta'___ frames
    -      -90.0000  -45.0000   30.0000    0.0000    0.0000 51

 18 omega  -96.00  -59.00   1.0000    1.5000
omega____ theta____ kappa____ phi______ omega'___ theta'___ frames
    -      -90.0000  -64.0000   24.0000    0.0000    0.0000 37

 19 omega  -85.00  -59.00   1.0000    1.5000
omega____ theta____ kappa____ phi______ omega'___ theta'___ frames
    -      -90.0000  -69.0000   28.0000    0.0000    0.0000 26

 20 omega -172.00 -134.00   1.0000    1.5000
omega____ theta____ kappa____ phi______ omega'___ theta'___ frames
    -      -90.0000  -98.0000  337.0000    0.0000    0.0000 38

 21 omega -114.00  -57.00   1.0000    1.5000
omega____ theta____ kappa____ phi______ omega'___ theta'___ frames
    -      -90.0000  -77.0000   90.0000    0.0000    0.0000 57

 22 omega -104.00  -57.00   1.0000    1.5000
omega____ theta____ kappa____ phi______ omega'___ theta'___ frames
    -      -90.0000  -77.0000   60.0000    0.0000    0.0000 47

 23 omega  -59.00   -7.00   1.0000    1.5000
omega____ theta____ kappa____ phi______ omega'___ theta'___ frames
    -      -90.0000   98.0000  202.0000    0.0000    0.0000 52

 24 omega  124.00  167.00   1.0000    1.5000
omega____ theta____ kappa____ phi______ omega'___ theta'___ frames
    -       93.5000   45.0000  180.0000    0.0000    0.0000 43

 25 omega  114.00  172.00   1.0000    1.5000
omega____ theta____ kappa____ phi______ omega'___ theta'___ frames
    -       93.5000   77.0000  300.0000    0.0000    0.0000 58

 26 omega  115.00  168.00   1.0000    1.5000
omega____ theta____ kappa____ phi______ omega'___ theta'___ frames
    -       93.5000   45.0000   30.0000    0.0000    0.0000 53

 27 omega   87.00  124.00   1.0000    1.5000
omega____ theta____ kappa____ phi______ omega'___ theta'___ frames
    -       93.5000  -77.0000  270.0000    0.0000    0.0000 37

 28 omega   15.00   69.00   1.0000    1.5000
omega____ theta____ kappa____ phi______ omega'___ theta'___ frames
    -       93.5000  -77.0000   60.0000    0.0000    0.0000 54

 29 omega  142.00  172.00   1.0000    1.5000
omega____ theta____ kappa____ phi______ omega'___ theta'___ frames
    -       93.5000    0.0000    0.0000    0.0000    0.0000 30

 30 omega  104.00  130.00   1.0000    1.5000
omega____ theta____ kappa____ phi______ omega'___ theta'___ frames
    -       93.5000   98.0000   84.0000    0.0000    0.0000 26

 31 omega   62.00  168.00   1.0000    1.5000
omega____ theta____ kappa____ phi______ omega'___ theta'___ frames
    -       93.5000   77.0000   60.0000    0.0000    0.0000 106

 32 omega   17.00   85.00   1.0000    1.5000
omega____ theta____ kappa____ phi______ omega'___ theta'___ frames
    -       93.5000  -98.0000  157.0000    0.0000    0.0000 68

 33 omega   66.00   92.00   1.0000    1.5000
omega____ theta____ kappa____ phi______ omega'___ theta'___ frames
    -       93.5000   45.0000  210.0000    0.0000    0.0000 26

 34 omega  115.00  146.00   1.0000    1.5000
omega____ theta____ kappa____ phi______ omega'___ theta'___ frames
    -       93.5000   45.0000  240.0000    0.0000    0.0000 31

 35 omega   60.00   92.00   1.0000    1.5000
omega____ theta____ kappa____ phi______ omega'___ theta'___ frames
    -       93.5000   77.0000   90.0000    0.0000    0.0000 32

 36 omega   83.00  109.00   1.0000    1.5000
omega____ theta____ kappa____ phi______ omega'___ theta'___ frames
    -       93.5000   98.0000   22.0000    0.0000    0.0000 26

;
_diffrn_measurement_device_type 'Oxford Diffraction Gemini Ultra'
_diffrn_measurement_method omega-scan
_diffrn_radiation_monochromator mirror
_diffrn_radiation_probe x-ray
_diffrn_radiation_source 'Enhance (Cu) X-ray Source'
_diffrn_radiation_type CuK\a
_diffrn_radiation_wavelength 1.54184
_diffrn_reflns_av_R_equivalents 0.0521
_diffrn_reflns_av_sigmaI/netI 0.0349
_diffrn_reflns_limit_h_max 22
_diffrn_reflns_limit_h_min -22
_diffrn_reflns_limit_k_max 7
_diffrn_reflns_limit_k_min -7
_diffrn_reflns_limit_l_max 24
_diffrn_reflns_limit_l_min -24
_diffrn_reflns_number 11706
_diffrn_reflns_reduction_process
;
;
_diffrn_reflns_theta_full 66.81
_diffrn_reflns_theta_max 66.81
_diffrn_reflns_theta_min 4.48
_diffrn_standards_decay_% 0
_diffrn_standards_number 0
_exptl_absorpt_coefficient_mu 2.781
_exptl_absorpt_correction_T_max 1.00000
_exptl_absorpt_correction_T_min 0.47979
_exptl_absorpt_correction_type multi-scan
_exptl_absorpt_process_details
;
CrysAlis RED, Oxford Diffraction Ltd.,
Version 1.171.32.30 (release 18-06-2008 CrysAlis171 .NET)
Empirical absorption correction using spherical harmonics,
 implemented in SCALE3 ABSPACK scaling algorithm.
;
_exptl_crystal_colour colourless
_exptl_crystal_density_diffrn 1.444
_exptl_crystal_density_method 'Not Measured'
_exptl_crystal_description rod
_exptl_crystal_F_000 1040
_exptl_crystal_size_max 0.470
_exptl_crystal_size_mid 0.130
_exptl_crystal_size_min 0.050
_refine_diff_density_max 0.328
_refine_diff_density_min -0.408
_refine_diff_density_rms 0.061
_refine_ls_abs_structure_details 'Flack H.D. (1983), Acta Cryst. A39, 876-881'
_refine_ls_abs_structure_Flack 0.025(16)
_refine_ls_extinction_method none
_refine_ls_goodness_of_fit_ref 1.034
_refine_ls_hydrogen_treatment constr
_refine_ls_matrix_type full
_refine_ls_number_parameters 286
_refine_ls_number_reflns 3796
_refine_ls_number_restraints 1
_refine_ls_restrained_S_all 1.034
_refine_ls_R_factor_all 0.0376
_refine_ls_R_factor_gt 0.0336
_refine_ls_shift/su_max 0.001
_refine_ls_shift/su_mean 0.000
_refine_ls_structure_factor_coef Fsqd
_refine_ls_weighting_details 'calc w=1/[\s^2^(Fo^2^)+(0.0614P)^2^+0.6416P] where P=(Fo^2^+2Fc^2^)/3'
_refine_ls_weighting_scheme calc
_refine_ls_wR_factor_gt 0.0855
_refine_ls_wR_factor_ref 0.0878
_reflns_number_gt 3562
_reflns_number_total 3796
_reflns_threshold_expression I>2\s(I)
_cod_data_source_file jo900222g_si_005.cif
_cod_data_source_block h207
_cod_depositor_comments
;
The following automatic conversions were performed:
'_symmetry_cell_setting' value 'Monoclinic' changed to 'monoclinic'
according to '/home/saulius/struct/CIF-dictionaries/cif_core.dic'
dictionary named 'cif_core.dic' version 2.4.1 from 2010-06-29.

Automatic conversion script
Id: cif_fix_enum 1527 2010-12-29 10:47:43Z saulius 
;
_cod_original_sg_symbol_H-M 'C 2'
_cod_database_code 4024530

loop_
_symmetry_equiv_pos_site_id
_symmetry_equiv_pos_as_xyz
1 x,y,z
2 -x,y,-z
3 1/2+x,1/2+y,z
4 1/2-x,1/2+y,-z

loop_
_atom_site_aniso_label
_atom_site_aniso_U_11
_atom_site_aniso_U_22
_atom_site_aniso_U_33
_atom_site_aniso_U_23
_atom_site_aniso_U_13
_atom_site_aniso_U_12
Br1 0.0202(2) 0.0334(2) 0.0406(2) -0.0034(2) 0.0066(1) -0.0031(2)
O1 0.0237(11) 0.0364(14) 0.0198(11) 0.0029(9) 0.0091(9) 0.0052(10)
O2 0.0296(12) 0.0176(12) 0.0259(12) 0.0000(9) 0.0087(10) 0.0035(9)
O3 0.0236(14) 0.0343(16) 0.076(2) 0.0060(13) 0.0041(13) -0.0088(12)
O4 0.0170(11) 0.0307(14) 0.0355(13) 0.0014(9) 0.0036(10) 0.0032(9)
O5 0.0341(12) 0.0250(16) 0.0224(10) 0.0013(8) 0.0012(9) 0.0049(10)
O6 0.0279(12) 0.0228(11) 0.0201(11) -0.0021(8) -0.0009(9) 0.0001(9)
N1 0.0224(12) 0.0150(15) 0.0223(12) 0.0016(9) 0.0064(10) -0.0009(10)
N2 0.0245(14) 0.0165(14) 0.0192(13) 0.0012(10) 0.0020(11) 0.0009(11)
C1 0.0203(15) 0.0214(16) 0.0168(15) 0.0030(11) 0.0045(12) 0.0044(12)
C2 0.0245(16) 0.0175(15) 0.0203(15) 0.0004(12) 0.0039(12) 0.0032(13)
C3 0.0210(16) 0.0241(18) 0.0261(17) -0.0008(12) 0.0073(13) 0.0053(13)
C4 0.0183(15) 0.0270(17) 0.0210(15) 0.0019(11) 0.0050(12) 0.0022(11)
C5 0.0301(17) 0.0197(15) 0.0222(15) 0.0000(11) 0.0043(13) -0.0004(13)
C6 0.0223(14) 0.0233(19) 0.0205(13) 0.0000(13) 0.0044(11) 0.0044(14)
C7 0.0265(17) 0.0180(16) 0.0177(15) 0.0016(11) 0.0058(12) 0.0022(12)
C8 0.0172(15) 0.0166(15) 0.0190(15) -0.0003(11) 0.0034(12) -0.0022(12)
C9 0.0201(14) 0.025(2) 0.0275(15) 0.0018(12) 0.0079(12) 0.0028(12)
C10 0.0242(14) 0.0247(15) 0.0273(14) 0.0046(16) 0.0113(11) 0.0070(18)
C11 0.0250(16) 0.0171(15) 0.0158(15) 0.0004(11) 0.0028(12) 0.0005(12)
C12 0.0228(16) 0.0210(17) 0.0197(15) 0.0000(11) 0.0049(12) -0.0044(12)
C13 0.0225(16) 0.0234(17) 0.0245(16) 0.0048(12) 0.0073(13) 0.0037(13)
C14 0.0332(19) 0.0329(18) 0.0222(16) -0.0005(14) 0.0069(14) -0.0009(15)
C15 0.0473(19) 0.0262(17) 0.0331(16) 0.0070(18) 0.0118(14) -0.001(2)
C16 0.0278(19) 0.031(2) 0.0237(17) 0.0064(13) 0.0037(14) -0.0032(15)
C17 0.0235(18) 0.041(2) 0.042(2) 0.0046(17) 0.0107(16) 0.0101(16)
C18 0.0216(16) 0.0206(16) 0.0209(15) -0.0009(12) 0.0056(12) -0.0011(13)
C19 0.0254(17) 0.0300(18) 0.0171(16) -0.0013(13) 0.0028(13) -0.0017(14)
C20 0.037(2) 0.033(2) 0.028(2) -0.0017(15) -0.0024(16) -0.0032(17)
C21 0.0247(18) 0.054(2) 0.034(2) -0.0021(17) 0.0010(15) 0.0034(18)
C22 0.044(2) 0.035(2) 0.0268(18) -0.0035(14) 0.0111(16) -0.0065(17)

loop_
_atom_site_label
_atom_site_type_symbol
_atom_site_thermal_displace_type
_atom_site_fract_x
_atom_site_fract_y
_atom_site_fract_z
_atom_site_occupancy
_atom_site_U_iso_or_equiv
_atom_site_calc_flag
_atom_site_refinement_flags
Br1 Br Uani 0.38684(2) 0.38417(6) 0.44615(2) 1.000 0.0319(1) . .
O1 O Uani 0.02800(12) 0.2379(4) 0.43355(10) 1.000 0.0261(7) . .
O2 O Uani 0.03219(13) 0.6544(4) 0.30812(11) 1.000 0.0242(7) . .
O3 O Uani 0.26287(15) 0.6507(5) 0.25739(17) 1.000 0.0468(10) . .
O4 O Uani 0.21889(13) 0.3113(4) 0.23720(12) 1.000 0.0286(7) . .
O5 O Uani -0.07827(13) 0.3379(4) 0.18075(10) 1.000 0.0287(7) . .
O6 O Uani -0.07217(12) -0.0252(4) 0.15830(11) 1.000 0.0253(7) . .
N1 N Uani 0.09134(15) 0.4229(4) 0.25619(13) 1.000 0.0199(8) . .
N2 N Uani -0.00793(15) 0.1046(5) 0.25911(13) 1.000 0.0210(8) . .
C1 C Uani 0.13722(17) 0.2132(5) 0.39809(14) 1.000 0.0197(9) . .
C2 C Uani 0.18511(18) 0.0615(5) 0.38487(15) 1.000 0.0213(9) . .
C3 C Uani 0.26049(18) 0.1083(5) 0.39891(16) 1.000 0.0236(10) . .
C4 C Uani 0.28597(17) 0.3094(5) 0.42533(15) 1.000 0.0223(9) . .
C5 C Uani 0.23837(19) 0.4634(5) 0.43980(16) 1.000 0.0247(9) . .
C6 C Uani 0.16471(16) 0.4141(6) 0.42626(14) 1.000 0.0224(9) . .
C7 C Uani 0.05615(17) 0.1634(5) 0.38077(15) 1.000 0.0209(9) . .
C8 C Uani 0.00634(16) 0.2676(5) 0.31300(15) 1.000 0.0180(9) . .
C9 C Uani -0.06144(17) 0.3385(5) 0.33348(16) 1.000 0.0240(10) . .
C10 C Uani -0.03010(15) 0.3926(7) 0.40832(14) 1.000 0.0246(8) . .
C11 C Uani 0.04386(17) 0.4681(5) 0.29124(15) 1.000 0.0200(9) . .
C12 C Uani 0.13304(17) 0.5940(5) 0.23511(15) 1.000 0.0214(9) . .
C13 C Uani 0.09534(18) 0.6694(5) 0.16171(16) 1.000 0.0234(9) . .
C14 C Uani 0.0906(2) 0.4883(6) 0.10967(16) 1.000 0.0297(10) . .
C15 C Uani 0.1320(2) 0.8714(7) 0.14367(16) 1.000 0.0355(10) . .
C16 C Uani 0.2127(2) 0.5240(6) 0.24569(17) 1.000 0.0283(11) . .
C17 C Uani 0.2932(2) 0.2290(7) 0.24786(19) 1.000 0.0353(11) . .
C18 C Uani -0.05607(17) 0.1556(5) 0.19757(15) 1.000 0.0212(9) . .
C19 C Uani -0.1189(2) -0.0086(6) 0.08721(17) 1.000 0.0249(10) . .
C20 C Uani -0.1215(2) -0.2439(6) 0.06378(19) 1.000 0.0352(12) . .
C21 C Uani -0.1948(2) 0.0720(7) 0.08513(19) 1.000 0.0392(11) . .
C22 C Uani -0.0827(2) 0.1354(6) 0.04700(18) 1.000 0.0351(11) . .
H1N H Uiso 0.099(2) 0.296(7) 0.2506(18) 1.000 0.0240 . .
H2 H Uiso 0.16690 -0.07600 0.36610 1.000 0.0260 calc R
H2N H Uiso -0.002(2) -0.022(7) 0.2711(19) 1.000 0.0250 . .
H3 H Uiso 0.29330 0.00290 0.39030 1.000 0.0280 calc R
H5 H Uiso 0.25660 0.60070 0.45880 1.000 0.0300 calc R
H6 H Uiso 0.13230 0.51810 0.43620 1.000 0.0270 calc R
H7 H Uiso 0.04990 0.00140 0.37730 1.000 0.0250 calc R
H9A H Uiso -0.08500 0.46790 0.30730 1.000 0.0290 calc R
H9B H Uiso -0.09790 0.21900 0.32650 1.000 0.0290 calc R
H10A H Uiso -0.01080 0.54360 0.41440 1.000 0.0290 calc R
H10B H Uiso -0.06820 0.37720 0.43210 1.000 0.0290 calc R
H12 H Uiso 0.13400 0.72240 0.26530 1.000 0.0260 calc R
H13 H Uiso 0.04380 0.71090 0.15930 1.000 0.0280 calc R
H14A H Uiso 0.06300 0.36470 0.12010 1.000 0.0360 calc R
H14B H Uiso 0.14040 0.44050 0.11130 1.000 0.0360 calc R
H14C H Uiso 0.06550 0.54340 0.06420 1.000 0.0360 calc R
H15A H Uiso 0.18370 0.83960 0.14820 1.000 0.0430 calc R
H15B H Uiso 0.12890 0.99090 0.17430 1.000 0.0430 calc R
H15C H Uiso 0.10700 0.91410 0.09680 1.000 0.0430 calc R
H17A H Uiso 0.32280 0.26170 0.29430 1.000 0.0420 calc R
H17B H Uiso 0.31530 0.29920 0.21570 1.000 0.0420 calc R
H17C H Uiso 0.29160 0.07080 0.24070 1.000 0.0420 calc R
H20A H Uiso -0.15350 -0.25520 0.01710 1.000 0.0420 calc R
H20B H Uiso -0.14090 -0.33610 0.09340 1.000 0.0420 calc R
H20C H Uiso -0.07180 -0.29230 0.06570 1.000 0.0420 calc R
H21A H Uiso -0.21460 -0.01880 0.11480 1.000 0.0470 calc R
H21B H Uiso -0.22720 0.06340 0.03860 1.000 0.0470 calc R
H21C H Uiso -0.19160 0.22380 0.10070 1.000 0.0470 calc R
H22A H Uiso -0.10990 0.12610 -0.00130 1.000 0.0420 calc R
H22B H Uiso -0.03190 0.08700 0.05370 1.000 0.0420 calc R
H22C H Uiso -0.08270 0.28670 0.06240 1.000 0.0420 calc R

loop_
_atom_type_symbol
_atom_type_description
_atom_type_scat_dispersion_real
_atom_type_scat_dispersion_imag
_atom_type_scat_source
O O 0.0492 0.0322 'International Tables Vol C Tables 4.2.6.8 and 6.1.1.4'
N N 0.0311 0.0180 'International Tables Vol C Tables 4.2.6.8 and 6.1.1.4'
Br Br -0.6763 1.2805 'International Tables Vol C Tables 4.2.6.8 and 6.1.1.4'
H H 0.0000 0.0000 'International Tables Vol C Tables 4.2.6.8 and 6.1.1.4'
C C 0.0181 0.0091 'International Tables Vol C Tables 4.2.6.8 and 6.1.1.4'

loop_
_geom_angle_atom_site_label_1
_geom_angle_atom_site_label_2
_geom_angle_atom_site_label_3
_geom_angle
_geom_angle_site_symmetry_1
_geom_angle_site_symmetry_2
_geom_angle_site_symmetry_3
_geom_angle_publ_flag
C7 O1 C10 110.9(2) . . . yes
C16 O4 C17 116.1(3) . . . yes
C18 O6 C19 120.1(3) . . . yes
C11 N1 C12 121.5(3) . . . yes
C8 N2 C18 118.4(3) . . . yes
C11 N1 H1N 117(3) . . . no
C12 N1 H1N 121(3) . . . no
C18 N2 H2N 120(3) . . . no
C8 N2 H2N 116(3) . . . no
C2 C1 C7 120.2(3) . . . no
C6 C1 C7 120.7(3) . . . no
C2 C1 C6 119.1(3) . . . no
C1 C2 C3 120.8(3) . . . no
C2 C3 C4 119.0(3) . . . no
Br1 C4 C3 121.5(3) . . . yes
Br1 C4 C5 117.6(2) . . . yes
C3 C4 C5 120.9(3) . . . no
C4 C5 C6 119.4(3) . . . no
C1 C6 C5 120.8(3) . . . no
O1 C7 C1 109.9(2) . . . yes
C1 C7 C8 115.9(3) . . . no
O1 C7 C8 106.6(2) . . . yes
C7 C8 C9 102.0(2) . . . no
N2 C8 C11 108.8(2) . . . yes
N2 C8 C7 109.1(2) . . . yes
C7 C8 C11 111.6(2) . . . no
C9 C8 C11 110.4(3) . . . no
N2 C8 C9 114.8(3) . . . yes
C8 C9 C10 103.2(3) . . . no
O1 C10 C9 104.9(3) . . . yes
O2 C11 N1 123.3(3) . . . yes
O2 C11 C8 121.1(3) . . . yes
N1 C11 C8 115.5(3) . . . yes
N1 C12 C16 111.0(3) . . . yes
C13 C12 C16 112.5(3) . . . no
N1 C12 C13 111.7(3) . . . yes
C14 C13 C15 111.0(3) . . . no
C12 C13 C14 112.7(3) . . . no
C12 C13 C15 111.6(3) . . . no
O3 C16 C12 123.0(3) . . . yes
O4 C16 C12 112.3(3) . . . yes
O3 C16 O4 124.6(4) . . . yes
O5 C18 O6 125.9(3) . . . yes
O5 C18 N2 124.1(3) . . . yes
O6 C18 N2 110.0(3) . . . yes
C20 C19 C22 111.1(3) . . . no
C21 C19 C22 112.2(3) . . . no
C20 C19 C21 111.0(3) . . . no
O6 C19 C20 101.8(3) . . . yes
O6 C19 C21 110.1(3) . . . yes
O6 C19 C22 110.3(3) . . . yes
C1 C2 H2 120.00 . . . no
C3 C2 H2 120.00 . . . no
C2 C3 H3 121.00 . . . no
C4 C3 H3 121.00 . . . no
C4 C5 H5 120.00 . . . no
C6 C5 H5 120.00 . . . no
C1 C6 H6 120.00 . . . no
C5 C6 H6 120.00 . . . no
O1 C7 H7 108.00 . . . no
C1 C7 H7 108.00 . . . no
C8 C7 H7 108.00 . . . no
C8 C9 H9A 111.00 . . . no
C8 C9 H9B 111.00 . . . no
C10 C9 H9A 111.00 . . . no
C10 C9 H9B 111.00 . . . no
H9A C9 H9B 109.00 . . . no
O1 C10 H10A 111.00 . . . no
O1 C10 H10B 111.00 . . . no
C9 C10 H10A 111.00 . . . no
C9 C10 H10B 111.00 . . . no
H10A C10 H10B 109.00 . . . no
N1 C12 H12 107.00 . . . no
C13 C12 H12 107.00 . . . no
C16 C12 H12 107.00 . . . no
C12 C13 H13 107.00 . . . no
C14 C13 H13 107.00 . . . no
C15 C13 H13 107.00 . . . no
C13 C14 H14A 109.00 . . . no
C13 C14 H14B 109.00 . . . no
C13 C14 H14C 110.00 . . . no
H14A C14 H14B 110.00 . . . no
H14A C14 H14C 109.00 . . . no
H14B C14 H14C 109.00 . . . no
C13 C15 H15A 109.00 . . . no
C13 C15 H15B 110.00 . . . no
C13 C15 H15C 109.00 . . . no
H15A C15 H15B 110.00 . . . no
H15A C15 H15C 109.00 . . . no
H15B C15 H15C 109.00 . . . no
O4 C17 H17A 109.00 . . . no
O4 C17 H17B 109.00 . . . no
O4 C17 H17C 110.00 . . . no
H17A C17 H17B 109.00 . . . no
H17A C17 H17C 109.00 . . . no
H17B C17 H17C 109.00 . . . no
C19 C20 H20A 109.00 . . . no
C19 C20 H20B 109.00 . . . no
C19 C20 H20C 109.00 . . . no
H20A C20 H20B 109.00 . . . no
H20A C20 H20C 110.00 . . . no
H20B C20 H20C 109.00 . . . no
C19 C21 H21A 109.00 . . . no
C19 C21 H21B 109.00 . . . no
C19 C21 H21C 109.00 . . . no
H21A C21 H21B 110.00 . . . no
H21A C21 H21C 109.00 . . . no
H21B C21 H21C 109.00 . . . no
C19 C22 H22A 109.00 . . . no
C19 C22 H22B 109.00 . . . no
C19 C22 H22C 109.00 . . . no
H22A C22 H22B 109.00 . . . no
H22A C22 H22C 110.00 . . . no
H22B C22 H22C 109.00 . . . no

loop_
_geom_bond_atom_site_label_1
_geom_bond_atom_site_label_2
_geom_bond_distance
_geom_bond_site_symmetry_1
_geom_bond_site_symmetry_2
_geom_bond_publ_flag
Br1 C4 1.895(3) . . yes
O1 C7 1.420(4) . . yes
O1 C10 1.434(4) . . yes
O2 C11 1.232(4) . . yes
O3 C16 1.199(5) . . yes
O4 C16 1.325(4) . . yes
O4 C17 1.455(5) . . yes
O5 C18 1.209(4) . . yes
O6 C18 1.354(4) . . yes
O6 C19 1.480(4) . . yes
N1 C11 1.338(4) . . yes
N1 C12 1.455(4) . . yes
N2 C8 1.459(4) . . yes
N2 C18 1.367(4) . . yes
N1 H1N 0.81(4) . . no
N2 H2N 0.81(4) . . no
C1 C7 1.508(5) . . no
C1 C2 1.382(5) . . no
C1 C6 1.396(5) . . no
C2 C3 1.406(5) . . no
C3 C4 1.377(4) . . no
C4 C5 1.398(5) . . no
C5 C6 1.379(5) . . no
C7 C8 1.577(4) . . no
C8 C9 1.530(5) . . no
C8 C11 1.551(4) . . no
C9 C10 1.520(4) . . no
C12 C16 1.527(5) . . no
C12 C13 1.544(4) . . no
C13 C15 1.519(5) . . no
C13 C14 1.528(5) . . no
C19 C22 1.507(5) . . no
C19 C20 1.517(5) . . no
C19 C21 1.514(6) . . no
C2 H2 0.9500 . . no
C3 H3 0.9500 . . no
C5 H5 0.9500 . . no
C6 H6 0.9500 . . no
C7 H7 1.0000 . . no
C9 H9A 0.9900 . . no
C9 H9B 0.9900 . . no
C10 H10A 0.9900 . . no
C10 H10B 0.9900 . . no
C12 H12 1.0000 . . no
C13 H13 1.0000 . . no
C14 H14A 0.9800 . . no
C14 H14B 0.9800 . . no
C14 H14C 0.9800 . . no
C15 H15A 0.9800 . . no
C15 H15B 0.9800 . . no
C15 H15C 0.9800 . . no
C17 H17A 0.9800 . . no
C17 H17B 0.9800 . . no
C17 H17C 0.9800 . . no
C20 H20A 0.9800 . . no
C20 H20B 0.9800 . . no
C20 H20C 0.9800 . . no
C21 H21A 0.9800 . . no
C21 H21B 0.9800 . . no
C21 H21C 0.9800 . . no
C22 H22A 0.9800 . . no
C22 H22B 0.9800 . . no
C22 H22C 0.9800 . . no

loop_
_geom_contact_atom_site_label_1
_geom_contact_atom_site_label_2
_geom_contact_distance
_geom_contact_site_symmetry_1
_geom_contact_site_symmetry_2
_geom_contact_publ_flag
Br1 C10 3.678(4) . 3_555 no
Br1 O1 3.517(2) . 3_555 no
Br1 C10 3.590(4) . 3_545 no
Br1 O1 3.337(2) . 4_556 no
Br1 H10A 3.0500 . 3_545 no
Br1 H10B 3.1800 . 3_555 no
Br1 H17A 3.1000 . . no
O1 O1 3.213(3) . 2_556 no
O1 C10 3.383(4) . 2_556 no
O1 Br1 3.517(2) . 3_445 no
O1 Br1 3.337(2) . 4_546 no
O2 C6 3.298(4) . . no
O2 N2 2.961(4) . 1_565 no
O2 C10 3.108(4) . . no
O3 C15 3.181(5) . . no
O4 C14 3.210(4) . . no
O4 N1 2.655(4) . . no
O5 C9 3.070(4) . . no
O5 C11 2.853(4) . . no
O5 C21 2.985(5) . . no
O5 C22 3.001(4) . . no
O5 N1 3.189(4) . . no
O1 H10B 2.7800 . 2_556 no
O1 H6 2.6100 . . no
O2 H6 2.8900 . . no
O2 H9A 2.5000 . . no
O2 H2N 2.16(4) . 1_565 no
O2 H12 2.3800 . . no
O2 H7 2.5300 . 1_565 no
O2 H10A 2.6400 . . no
O3 H17B 2.6200 . . no
O3 H17A 2.6600 . . no
O3 H9B 2.6500 . 3_555 no
O3 H15A 2.5900 . . no
O3 H17C 2.6700 . 1_565 no
O4 H14B 2.7100 . . no
O4 H15B 2.6800 . 1_545 no
O4 H1N 2.38(4) . . no
O5 H9A 2.7600 . . no
O5 H20B 2.7200 . 1_565 no
O5 H21C 2.4100 . . no
O5 H22C 2.4400 . . no
O6 H13 2.7300 . 1_545 no
N1 O4 2.655(4) . . no
N1 O5 3.189(4) . . no
N1 N2 2.727(4) . . no
N1 C1 3.079(4) . . no
N1 C6 3.375(4) . . no
N1 C18 3.166(4) . . no
N2 O2 2.961(4) . 1_545 no
N2 N1 2.727(4) . . no
N1 H14A 2.7200 . . no
N2 H1N 2.40(4) . . no
C1 N1 3.079(4) . . no
C2 C5 3.532(4) . 4_546 no
C3 C17 3.427(5) . . no
C3 C5 3.434(5) . 4_546 no
C5 C3 3.434(5) . 4_556 no
C5 C2 3.532(4) . 4_556 no
C6 C11 3.068(4) . . no
C6 N1 3.375(4) . . no
C6 O2 3.298(4) . . no
C9 O5 3.070(4) . . no
C10 O1 3.383(4) . 2_556 no
C10 Br1 3.678(4) . 3_445 no
C10 Br1 3.590(4) . 3_455 no
C10 O2 3.108(4) . . no
C11 C6 3.068(4) . . no
C11 O5 2.853(4) . . no
C14 O4 3.210(4) . . no
C15 O3 3.181(5) . . no
C17 C3 3.427(5) . . no
C18 N1 3.166(4) . . no
C21 O5 2.985(5) . . no
C22 O5 3.001(4) . . no
C1 H1N 2.96(4) . . no
C2 H5 3.1000 . 4_546 no
C3 H5 3.0400 . 4_546 no
C3 H17A 2.9000 . . no
C4 H5 3.0200 . 4_546 no
C4 H17A 2.9900 . . no
C5 H5 3.0300 . 4_546 no
C6 H5 3.0800 . 4_546 no
C10 H6 3.0700 . . no
C11 H6 2.9900 . . no
C11 H10A 3.0400 . . no
C11 H13 3.1000 . . no
C14 H1N 3.10(4) . . no
C16 H14B 2.7600 . . no
C16 H15A 2.7300 . . no
C17 H9A 2.7900 . 3_545 no
C18 H9B 3.0100 . . no
C18 H1N 2.96(4) . . no
C18 H21C 2.7900 . . no
C18 H22C 2.8000 . . no
C20 H22C 2.9700 . 1_545 no
C22 H14A 3.0800 . . no
H1N O4 2.38(4) . . no
H1N N2 2.40(4) . . no
H1N C1 2.96(4) . . no
H1N C14 3.10(4) . . no
H1N C18 2.96(4) . . no
H2 H7 2.3500 . . no
H2 H12 2.3400 . 1_545 no
H2N O2 2.16(4) . 1_545 no
H2N H7 2.1300 . . no
H5 C2 3.1000 . 4_556 no
H5 C3 3.0400 . 4_556 no
H5 C4 3.0200 . 4_556 no
H5 C5 3.0300 . 4_556 no
H5 C6 3.0800 . 4_556 no
H6 O1 2.6100 . . no
H6 O2 2.8900 . . no
H6 C10 3.0700 . . no
H6 C11 2.9900 . . no
H7 O2 2.5300 . 1_545 no
H7 H2 2.3500 . . no
H7 H2N 2.1300 . . no
H9A O2 2.5000 . . no
H9A O5 2.7600 . . no
H9A C17 2.7900 . 3_455 no
H9A H17A 2.4700 . 3_455 no
H9A H17C 2.4300 . 3_455 no
H9B C18 3.0100 . . no
H9B O3 2.6500 . 3_445 no
H10A O2 2.6400 . . no
H10A C11 3.0400 . . no
H10A Br1 3.0500 . 3_455 no
H10B O1 2.7800 . 2_556 no
H10B Br1 3.1800 . 3_445 no
H12 O2 2.3800 . . no
H12 H2 2.3400 . 1_565 no
H12 H15B 2.4800 . . no
H13 O6 2.7300 . 1_565 no
H13 C11 3.1000 . . no
H13 H20C 2.4700 . 1_565 no
H14A N1 2.7200 . . no
H14A C22 3.0800 . . no
H14A H22B 2.5700 . . no
H14B O4 2.7100 . . no
H14B C16 2.7600 . . no
H14C H15C 2.4300 . . no
H15A O3 2.5900 . . no
H15A C16 2.7300 . . no
H15B O4 2.6800 . 1_565 no
H15B H12 2.4800 . . no
H15C H14C 2.4300 . . no
H15C H22A 2.3700 . 2_565 no
H17A Br1 3.1000 . . no
H17A O3 2.6600 . . no
H17A C3 2.9000 . . no
H17A C4 2.9900 . . no
H17A H9A 2.4700 . 3_545 no
H17B O3 2.6200 . . no
H17B H21A 2.2800 . 3_555 no
H17C O3 2.6700 . 1_545 no
H17C H9A 2.4300 . 3_545 no
H20A H21B 2.5200 . . no
H20A H22A 2.5400 . . no
H20A H21B 2.4900 . 4_445 no
H20B O5 2.7200 . 1_545 no
H20B H21A 2.5100 . . no
H20C H13 2.4700 . 1_545 no
H20C H22B 2.4800 . . no
H20C H22C 2.5900 . 1_545 no
H21A H20B 2.5100 . . no
H21A H17B 2.2800 . 3_445 no
H21B H20A 2.5200 . . no
H21B H20A 2.4900 . 4_455 no
H21C O5 2.4100 . . no
H21C C18 2.7900 . . no
H21C H22C 2.4500 . . no
H22A H20A 2.5400 . . no
H22A H15C 2.3700 . 2_545 no
H22B H14A 2.5700 . . no
H22B H20C 2.4800 . . no
H22C O5 2.4400 . . no
H22C C18 2.8000 . . no
H22C C20 2.9700 . 1_565 no
H22C H20C 2.5900 . 1_565 no
H22C H21C 2.4500 . . no

loop_
_geom_hbond_atom_site_label_D
_geom_hbond_atom_site_label_H
_geom_hbond_atom_site_label_A
_geom_hbond_distance_DH
_geom_hbond_distance_HA
_geom_hbond_distance_DA
_geom_hbond_angle_DHA
_geom_hbond_site_symmetry_A
_geom_hbond_publ_flag
N1 H1N O4 0.81(4) 2.38(4) 2.655(4) 101(3) . yes
N1 H1N N2 0.81(4) 2.40(4) 2.727(4) 106(3) . yes
N2 H2N O2 0.81(4) 2.16(4) 2.961(4) 171(4) 1_545 yes
C7 H7 O2 1.0000 2.5300 3.433(4) 150.00 1_545 yes
C12 H12 O2 1.0000 2.3800 2.784(4) 103.00 . yes
C15 H15A O3 0.9800 2.5900 3.181(5) 119.00 . yes
C21 H21C O5 0.9800 2.4100 2.985(5) 117.00 . yes
C22 H22C O5 0.9800 2.4400 3.001(4) 116.00 . yes

loop_
_geom_torsion_atom_site_label_1
_geom_torsion_atom_site_label_2
_geom_torsion_atom_site_label_3
_geom_torsion_atom_site_label_4
_geom_torsion
_geom_torsion_site_symmetry_1
_geom_torsion_site_symmetry_2
_geom_torsion_site_symmetry_3
_geom_torsion_site_symmetry_4
_geom_torsion_publ_flag
C10 O1 C7 C8 -5.0(3) . . . . no
C7 O1 C10 C9 25.4(3) . . . . no
C10 O1 C7 C1 121.3(3) . . . . no
C17 O4 C16 O3 4.5(5) . . . . no
C17 O4 C16 C12 -178.6(3) . . . . no
C19 O6 C18 N2 -175.4(3) . . . . no
C18 O6 C19 C21 -62.5(4) . . . . no
C18 O6 C19 C20 179.7(3) . . . . no
C19 O6 C18 O5 2.1(5) . . . . no
C18 O6 C19 C22 61.7(4) . . . . no
C11 N1 C12 C13 -95.7(3) . . . . no
C12 N1 C11 C8 -177.2(3) . . . . no
C12 N1 C11 O2 -0.2(5) . . . . no
C11 N1 C12 C16 137.8(3) . . . . no
C18 N2 C8 C7 173.8(3) . . . . no
C18 N2 C8 C11 -64.2(4) . . . . no
C8 N2 C18 O5 13.1(5) . . . . no
C18 N2 C8 C9 60.1(4) . . . . no
C8 N2 C18 O6 -169.4(3) . . . . no
C6 C1 C2 C3 -0.6(4) . . . . no
C6 C1 C7 O1 -42.5(4) . . . . no
C7 C1 C2 C3 178.1(3) . . . . no
C6 C1 C7 C8 78.4(3) . . . . no
C2 C1 C7 C8 -100.3(3) . . . . no
C7 C1 C6 C5 -177.5(3) . . . . no
C2 C1 C7 O1 138.9(3) . . . . no
C2 C1 C6 C5 1.1(4) . . . . no
C1 C2 C3 C4 -0.8(5) . . . . no
C2 C3 C4 Br1 179.6(2) . . . . no
C2 C3 C4 C5 1.7(5) . . . . no
C3 C4 C5 C6 -1.1(5) . . . . no
Br1 C4 C5 C6 -179.1(2) . . . . no
C4 C5 C6 C1 -0.3(4) . . . . no
O1 C7 C8 C11 100.9(3) . . . . no
C1 C7 C8 C9 -139.6(3) . . . . no
C1 C7 C8 C11 -21.7(4) . . . . no
O1 C7 C8 N2 -138.8(3) . . . . no
O1 C7 C8 C9 -17.0(3) . . . . no
C1 C7 C8 N2 98.6(3) . . . . no
N2 C8 C11 O2 146.2(3) . . . . no
C11 C8 C9 C10 -87.7(3) . . . . no
N2 C8 C9 C10 148.9(3) . . . . no
C7 C8 C11 N1 83.8(3) . . . . no
N2 C8 C11 N1 -36.7(4) . . . . no
C7 C8 C11 O2 -93.3(3) . . . . no
C9 C8 C11 N1 -163.4(3) . . . . no
C9 C8 C11 O2 19.4(4) . . . . no
C7 C8 C9 C10 31.1(3) . . . . no
C8 C9 C10 O1 -35.3(3) . . . . no
C16 C12 C13 C14 62.2(4) . . . . no
C16 C12 C13 C15 -63.5(4) . . . . no
N1 C12 C16 O3 -150.6(3) . . . . no
N1 C12 C16 O4 32.4(4) . . . . no
C13 C12 C16 O3 83.4(4) . . . . no
C13 C12 C16 O4 -93.6(3) . . . . no
N1 C12 C13 C14 -63.4(4) . . . . no
N1 C12 C13 C15 170.9(3) . . . . no

loop_
_cod_related_entry_id
_cod_related_entry_database
_cod_related_entry_code
1 ChemSpider 30658942
